data_4513493
loop_
_publ_author_name
'Pimenta, Vanessa'
'Lhoste, J\'er\^ome'
'H\'emon-Ribaud, Annie'
'Leblanc, Marc'
'Gren\`eche, Jean-Marc'
'Jouffret, Laurent'
'Martel, Arnaud'
'Dujardin, Gilles'
'Maisonneuve, Vincent'

_publ_section_title
;
 Evidence of New Fluorinated Coordination Compounds in the Composition
 Space Diagram of FeF3/ZnF2--Hamtetraz-HFaqSystem
;
_journal_issue 9
_journal_name_full 'Crystal Growth &amp; Design'
_journal_page_first 4248
_journal_paper_doi 10.1021/acs.cgd.5b00530
_journal_volume 15
_journal_year 2015
_chemical_formula_moiety 'C4 H8 F5 N20 Zn4, C N, 2(C0.50)'
_chemical_formula_sum 'C6 H8 F5 N21 Zn4'
_chemical_formula_weight 730.89
_chemical_name_systematic
; 
 ? 
;
_space_group_IT_number 10
_symmetry_cell_setting monoclinic
_symmetry_space_group_name_Hall '-P 2y'
_symmetry_space_group_name_H-M 'P 1 2/m 1'
_atom_sites_solution_hydrogens geom
_atom_sites_solution_primary direct
_atom_sites_solution_secondary difmap
_audit_creation_method SHELXL-97
_cell_angle_alpha 90.00
_cell_angle_beta 90.579(4)
_cell_angle_gamma 90.00
_cell_formula_units_Z 1
_cell_length_a 6.5576(4)
_cell_length_b 9.7150(6)
_cell_length_c 8.6358(6)
_cell_measurement_reflns_used 4152
_cell_measurement_temperature 150(2)
_cell_measurement_theta_max 52.12
_cell_measurement_theta_min 6.34
_cell_volume 550.13(6)
_computing_structure_refinement 'SHELXL-97 (Sheldrick, 2008)'
_computing_structure_solution 'SHELXS-97 (Sheldrick, 2008)'
_diffrn_ambient_temperature 150(2)
_diffrn_measured_fraction_theta_full 0.997
_diffrn_measured_fraction_theta_max 0.997
_diffrn_measurement_device_type 'Bruker APEXII'
_diffrn_measurement_method '\w scans'
_diffrn_radiation_monochromator graphite
_diffrn_radiation_source 'fine-focus sealed tube'
_diffrn_radiation_type MoK\a
_diffrn_radiation_wavelength 0.71073
_diffrn_reflns_av_R_equivalents 0.1227
_diffrn_reflns_av_sigmaI/netI 0.0463
_diffrn_reflns_limit_h_max 9
_diffrn_reflns_limit_h_min -9
_diffrn_reflns_limit_k_max 13
_diffrn_reflns_limit_k_min -13
_diffrn_reflns_limit_l_max 12
_diffrn_reflns_limit_l_min -12
_diffrn_reflns_number 24338
_diffrn_reflns_theta_full 30.56
_diffrn_reflns_theta_max 30.56
_diffrn_reflns_theta_min 2.10
_diffrn_standards_decay_% 0
_diffrn_standards_interval_count 0
_diffrn_standards_number 0
_exptl_absorpt_coefficient_mu 4.396
_exptl_absorpt_correction_T_max 0.876
_exptl_absorpt_correction_T_min 0.628
_exptl_absorpt_correction_type multi-scan
_exptl_absorpt_process_details '(SHELX76; Sheldrick, 2008)'
_exptl_crystal_colour white
_exptl_crystal_density_diffrn 2.206
_exptl_crystal_density_method 'not measured'
_exptl_crystal_description needle
_exptl_crystal_F_000 356
_exptl_crystal_size_max 0.12
_exptl_crystal_size_mid 0.09
_exptl_crystal_size_min 0.03
_refine_diff_density_max 5.166
_refine_diff_density_min -1.810
_refine_diff_density_rms 0.222
_refine_ls_extinction_method none
_refine_ls_goodness_of_fit_ref 1.109
_refine_ls_hydrogen_treatment mixed
_refine_ls_matrix_type full
_refine_ls_number_parameters 100
_refine_ls_number_reflns 1791
_refine_ls_number_restraints 0
_refine_ls_restrained_S_all 1.109
_refine_ls_R_factor_all 0.0673
_refine_ls_R_factor_gt 0.0557
_refine_ls_shift/su_max 0.000
_refine_ls_shift/su_mean 0.000
_refine_ls_structure_factor_coef Fsqd
_refine_ls_weighting_details 'calc w=1/[\s^2^(Fo^2^)+(0.0578P)^2^+5.5798P] where P=(Fo^2^+2Fc^2^)/3'
_refine_ls_weighting_scheme calc
_refine_ls_wR_factor_gt 0.1358
_refine_ls_wR_factor_ref 0.1467
_reflns_number_gt 1570
_reflns_number_total 1791
_reflns_threshold_expression >2sigma(I)
_cod_data_source_file cg5b00530_si_006.cif
_cod_data_source_block Zn4F5amtetraz4hdma
_cod_depositor_comments 'Adding full bibliography for 4513493--4513496.cif.'
_cod_original_sg_symbol_H-M 'P 2/m'
_cod_database_code 4513493

loop_
_symmetry_equiv_pos_as_xyz
'x, y, z'
'-x, y, -z'
'-x, -y, -z'
'x, -y, z'

loop_
_atom_site_label
_atom_site_type_symbol
_atom_site_fract_x
_atom_site_fract_y
_atom_site_fract_z
_atom_site_U_iso_or_equiv
_atom_site_adp_type
_atom_site_occupancy
_atom_site_symmetry_multiplicity
_atom_site_calc_flag
_atom_site_refinement_flags
Zn1 Zn 0.29709(13) 0.5000 0.59708(10) 0.0085(2) Uani 1 2 d S
Zn2 Zn 0.0000 0.0000 1.0000 0.0094(3) Uani 1 4 d S
Zn3 Zn 0.5000 0.0000 1.0000 0.0154(3) Uani 1 4 d S
F1 F 0.2579(7) 0.0000 1.1383(5) 0.0112(9) Uani 1 2 d S
F2 F 0.3852(7) 0.5000 0.3822(6) 0.0121(9) Uani 1 2 d S
F3 F 0.0000 0.5000 0.5000 0.0130(12) Uani 1 4 d S
N1 N 0.1415(7) 0.1557(5) 0.8626(5) 0.0094(8) Uani 1 1 d .
N2 N 0.4157(7) 0.2550(5) 0.7767(6) 0.0129(9) Uani 1 1 d .
N3 N 0.3480(7) 0.1557(5) 0.8610(5) 0.0107(9) Uani 1 1 d .
N4 N 0.2530(7) 0.3241(4) 0.7171(5) 0.0106(8) Uani 1 1 d .
C1 C 0.0856(8) 0.2612(6) 0.7728(7) 0.0116(10) Uani 1 1 d .
N5 N -0.1095(8) 0.2952(6) 0.7376(7) 0.0299(15) Uani 1 1 d .
H5A H -0.2083 0.2472 0.7740 0.036 Uiso 1 1 calc R
H5B H -0.1347 0.3647 0.6788 0.036 Uiso 1 1 calc R
C2 C 0.5000(8) 0.0000(6) 1.5000(7) 0.071(8) Uani 1 4 d SR
C3 C 0.1570(8) 0.0000(6) 1.5067(7) 0.032(4) Uani 0.50 2 d SPR
N6 N 0.3518(8) 0.0506(6) 1.4373(7) 0.024(5) Uani 0.25 1 d PR

loop_
_atom_site_aniso_label
_atom_site_aniso_U_11
_atom_site_aniso_U_22
_atom_site_aniso_U_33
_atom_site_aniso_U_23
_atom_site_aniso_U_13
_atom_site_aniso_U_12
Zn1 0.0122(4) 0.0049(4) 0.0083(4) 0.000 0.0011(3) 0.000
Zn2 0.0111(5) 0.0065(5) 0.0106(6) 0.000 0.0007(5) 0.000
Zn3 0.0189(6) 0.0109(6) 0.0162(6) 0.000 -0.0019(6) 0.000
F1 0.012(2) 0.012(2) 0.010(2) 0.000 -0.0016(16) 0.000
F2 0.013(2) 0.013(2) 0.010(2) 0.000 0.0030(17) 0.000
F3 0.014(3) 0.011(3) 0.014(3) 0.000 0.001(3) 0.000
N1 0.0095(18) 0.0060(18) 0.013(2) 0.0032(16) 0.0019(15) -0.0002(15)
N2 0.014(2) 0.007(2) 0.018(2) 0.0051(17) 0.0006(17) 0.0009(16)
N3 0.013(2) 0.0054(18) 0.014(2) 0.0028(16) 0.0025(16) -0.0005(15)
N4 0.012(2) 0.0064(18) 0.013(2) 0.0044(15) -0.0003(16) -0.0001(16)
C1 0.014(2) 0.008(2) 0.013(2) 0.0024(18) -0.0004(18) 0.0014(19)
N5 0.013(2) 0.026(3) 0.051(4) 0.028(3) 0.001(2) 0.003(2)
C2 0.15(3) 0.052(12) 0.009(7) 0.000 0.005(12) 0.000
C3 0.039(12) 0.034(11) 0.023(9) 0.000 -0.002(9) 0.000
N6 0.039(13) 0.019(9) 0.014(10) 0.002(8) -0.001(9) -0.002(9)

loop_
_atom_type_symbol
_atom_type_description
_atom_type_scat_dispersion_real
_atom_type_scat_dispersion_imag
_atom_type_scat_source
C C 0.0033 0.0016 'International Tables Vol C Tables 4.2.6.8 and 6.1.1.4'
H H 0.0000 0.0000 'International Tables Vol C Tables 4.2.6.8 and 6.1.1.4'
N N 0.0061 0.0033 'International Tables Vol C Tables 4.2.6.8 and 6.1.1.4'
F F 0.0171 0.0103 'International Tables Vol C Tables 4.2.6.8 and 6.1.1.4'
Zn Zn 0.2839 1.4301 'International Tables Vol C Tables 4.2.6.8 and 6.1.1.4'

loop_
_geom_angle_atom_site_label_1
_geom_angle_atom_site_label_2
_geom_angle_atom_site_label_3
_geom_angle
_geom_angle_site_symmetry_1
_geom_angle_site_symmetry_3
F2 Zn1 N4 122.26(13) . 4_565
F2 Zn1 N4 122.26(13) . .
N4 Zn1 N4 115.4(3) 4_565 .
F2 Zn1 F2 77.1(2) . 3_666
N4 Zn1 F2 95.96(15) 4_565 3_666
N4 Zn1 F2 95.96(15) . 3_666
F2 Zn1 F3 84.45(14) . .
N4 Zn1 F3 93.86(14) 4_565 .
N4 Zn1 F3 93.86(14) . .
F2 Zn1 F3 161.55(14) 3_666 .
F2 Zn1 Zn1 40.13(14) . 3_666
N4 Zn1 Zn1 113.45(14) 4_565 3_666
N4 Zn1 Zn1 113.45(13) . 3_666
F2 Zn1 Zn1 36.97(13) 3_666 3_666
F3 Zn1 Zn1 124.58(5) . 3_666
F1 Zn2 F1 180.0 3_557 .
F1 Zn2 N1 92.09(15) 3_557 4
F1 Zn2 N1 87.91(15) . 4
F1 Zn2 N1 87.91(15) 3_557 2_557
F1 Zn2 N1 92.09(15) . 2_557
N1 Zn2 N1 180.000(1) 4 2_557
F1 Zn2 N1 87.91(15) 3_557 3_557
F1 Zn2 N1 92.09(15) . 3_557
N1 Zn2 N1 90.0(2) 4 3_557
N1 Zn2 N1 90.0(2) 2_557 3_557
F1 Zn2 N1 92.09(15) 3_557 .
F1 Zn2 N1 87.91(15) . .
N1 Zn2 N1 90.0(2) 4 .
N1 Zn2 N1 90.0(2) 2_557 .
N1 Zn2 N1 179.999(1) 3_557 .
F1 Zn3 F1 180.0 . 3_657
F1 Zn3 N3 88.12(15) . 4
F1 Zn3 N3 91.88(15) 3_657 4
F1 Zn3 N3 91.88(15) . 2_657
F1 Zn3 N3 88.12(15) 3_657 2_657
N3 Zn3 N3 180.000(1) 4 2_657
F1 Zn3 N3 91.88(15) . 3_657
F1 Zn3 N3 88.12(15) 3_657 3_657
N3 Zn3 N3 91.5(2) 4 3_657
N3 Zn3 N3 88.5(2) 2_657 3_657
F1 Zn3 N3 88.12(15) . .
F1 Zn3 N3 91.88(15) 3_657 .
N3 Zn3 N3 88.5(2) 4 .
N3 Zn3 N3 91.5(2) 2_657 .
N3 Zn3 N3 179.999(1) 3_657 .
Zn3 F1 Zn2 107.8(2) . .
Zn1 F2 Zn1 102.9(2) . 3_666
Zn1 F3 Zn1 180.0 . 3_566
C1 N1 N3 105.3(4) . .
C1 N1 Zn2 138.3(4) . .
N3 N1 Zn2 116.4(3) . .
N3 N2 N4 108.1(4) . .
N2 N3 N1 110.8(4) . .
N2 N3 Zn3 132.5(4) . .
N1 N3 Zn3 116.7(3) . .
C1 N4 N2 106.3(4) . .
C1 N4 Zn1 133.4(4) . .
N2 N4 Zn1 119.8(3) . .
N1 C1 N4 109.6(5) . .
N1 C1 N5 124.9(5) . .
N4 C1 N5 125.5(5) . .
C1 N5 H5A 120.0 . .
C1 N5 H5B 120.0 . .
H5A N5 H5B 120.0 . .
C2 N6 C3 111.8 . .

loop_
_geom_bond_atom_site_label_1
_geom_bond_atom_site_label_2
_geom_bond_distance
_geom_bond_site_symmetry_2
Zn1 F2 1.949(5) .
Zn1 N4 2.021(4) 4_565
Zn1 N4 2.021(4) .
Zn1 F2 2.089(5) 3_666
Zn1 F3 2.1131(9) .
Zn1 Zn1 3.1596(17) 3_666
Zn2 F1 2.060(5) 3_557
Zn2 F1 2.060(5) .
Zn2 N1 2.141(4) 4
Zn2 N1 2.141(4) 2_557
Zn2 N1 2.141(4) 3_557
Zn2 N1 2.141(4) .
Zn3 F1 1.997(5) .
Zn3 F1 1.997(5) 3_657
Zn3 N3 2.168(5) 4
Zn3 N3 2.168(5) 2_657
Zn3 N3 2.168(5) 3_657
Zn3 N3 2.168(5) .
F2 Zn1 2.089(5) 3_666
F3 Zn1 2.1132(9) 3_566
N1 C1 1.334(7) .
N1 N3 1.354(6) .
N2 N3 1.290(6) .
N2 N4 1.357(6) .
N4 C1 1.349(7) .
C1 N5 1.353(7) .
N5 H5A 0.8600 .
N5 H5B 0.8600 .
C2 N6 1.2115 .
C2 N6 1.212(5) 4
C2 N6 1.212(10) 2_658
C2 N6 1.212(10) 3_658
C3 N6 1.499(4) 4
C3 N6 1.4994 .
N6 N6 0.983(12) 4
